data_4511131
loop_
_publ_author_name
'Li, Ming-Xing'
'Wang, Hui'
'Liang, Sheng-Wen'
'Shao, Min'
'He, Xiang'
'Wang, Zhao-Xi'
'Zhu, Shou-Rong'

_publ_section_title
;
 Solvothermal Synthesis and Diverse Coordinate Structures of a Series of
 Luminescent Copper(I) Thiocyanate Coordination Polymers Based on
 N-Heterocyclic Ligands
;
_journal_issue 11
_journal_name_full 'Crystal Growth &amp; Design'
_journal_page_first 4626
_journal_page_last 4633
_journal_paper_doi 10.1021/cg900079p
_journal_volume 9
_journal_year 2009
_chemical_formula_sum 'C26 H17 Cu2 N8 S2'
_chemical_formula_weight 632.68
_chemical_name_systematic ?
_space_group_IT_number 61
_symmetry_cell_setting orthorhombic
_symmetry_space_group_name_Hall '-P 2ac 2ab'
_symmetry_space_group_name_H-M 'P b c a'
_atom_sites_solution_hydrogens geom
_atom_sites_solution_primary direct
_atom_sites_solution_secondary difmap
_audit_creation_method SHELXL-97
_audit_update_record
;
2008-07-31 # Formatted by publCIF
;
_cell_angle_alpha 90.00
_cell_angle_beta 90.00
_cell_angle_gamma 90.00
_cell_formula_units_Z 8
_cell_length_a 18.1048(14)
_cell_length_b 10.3065(8)
_cell_length_c 26.212(2)
_cell_measurement_reflns_used 2549
_cell_measurement_temperature 296(2)
_cell_measurement_theta_max 20.12
_cell_measurement_theta_min 2.25
_cell_volume 4891.1(7)
_computing_cell_refinement 'Bruker SMART'
_computing_data_collection 'Bruker SMART'
_computing_data_reduction 'Bruker SAINT'
_computing_molecular_graphics 'Bruker SHELXTL'
_computing_publication_material 'Bruker SHELXTL'
_computing_structure_refinement 'SHELXL-97 (Sheldrick, 1997)'
_computing_structure_solution 'SHELXS-97 (Sheldrick, 1990)'
_diffrn_ambient_temperature 296(2)
_diffrn_measured_fraction_theta_full 0.999
_diffrn_measured_fraction_theta_max 0.999
_diffrn_measurement_device_type 'CCD area detector'
_diffrn_measurement_method 'phi and omega scans'
_diffrn_radiation_monochromator graphite
_diffrn_radiation_source 'fine-focus sealed tube'
_diffrn_radiation_type MoK\a
_diffrn_radiation_wavelength 0.71073
_diffrn_reflns_av_R_equivalents 0.0827
_diffrn_reflns_av_sigmaI/netI 0.0591
_diffrn_reflns_limit_h_max 21
_diffrn_reflns_limit_h_min -21
_diffrn_reflns_limit_k_max 12
_diffrn_reflns_limit_k_min -11
_diffrn_reflns_limit_l_max 28
_diffrn_reflns_limit_l_min -31
_diffrn_reflns_number 24094
_diffrn_reflns_theta_full 25.05
_diffrn_reflns_theta_max 25.05
_diffrn_reflns_theta_min 2.25
_exptl_absorpt_coefficient_mu 1.945
_exptl_absorpt_correction_T_max 0.7591
_exptl_absorpt_correction_T_min 0.6971
_exptl_absorpt_correction_type multi-scan
_exptl_absorpt_process_details sadabs
_exptl_crystal_density_diffrn 1.718
_exptl_crystal_density_method 'not measured'
_exptl_crystal_F_000 2552
_exptl_crystal_size_max 0.20
_exptl_crystal_size_mid 0.20
_exptl_crystal_size_min 0.15
_refine_diff_density_max 1.282
_refine_diff_density_min -0.912
_refine_diff_density_rms 0.091
_refine_ls_extinction_method none
_refine_ls_goodness_of_fit_ref 1.056
_refine_ls_hydrogen_treatment constr
_refine_ls_matrix_type full
_refine_ls_number_parameters 343
_refine_ls_number_reflns 4325
_refine_ls_number_restraints 0
_refine_ls_restrained_S_all 1.056
_refine_ls_R_factor_all 0.0975
_refine_ls_R_factor_gt 0.0544
_refine_ls_shift/su_max 0.000
_refine_ls_shift/su_mean 0.000
_refine_ls_structure_factor_coef Fsqd
_refine_ls_weighting_details 'calc w=1/[\s^2^(Fo^2^)+(0.0511P)^2^+10.4446P] where P=(Fo^2^+2Fc^2^)/3'
_refine_ls_weighting_scheme calc
_refine_ls_wR_factor_gt 0.1202
_refine_ls_wR_factor_ref 0.1426
_reflns_number_gt 2709
_reflns_number_total 4325
_reflns_threshold_expression >2sigma(I)
_cod_data_source_file cg900079p_si_003.cif
_cod_data_source_block complex_6
_cod_depositor_comments
;
The following automatic conversions were performed:

'_symmetry_cell_setting' value 'Orthorhombic' changed to
'orthorhombic' according to
/usr/data/users/saulius/automatic-downloads/retrospective/ACS/lib/dictionaries/cif_core.dic
dictionary named 'cif_core.dic' version 2.4.2 from 2011-04-26.

Automatic conversion script
Id: cif_fix_values 2281 2013-09-26 08:29:07Z andrius 
;
_cod_original_cell_volume 4891.0(7)
_cod_original_sg_symbol_H-M Pbca
_cod_database_code 4511131

loop_
_symmetry_equiv_pos_as_xyz
'x, y, z'
'-x+1/2, -y, z+1/2'
'-x, y+1/2, -z+1/2'
'x+1/2, -y+1/2, -z'
'-x, -y, -z'
'x-1/2, y, -z-1/2'
'x, -y-1/2, z-1/2'
'-x-1/2, y-1/2, z'

loop_
_atom_site_label
_atom_site_type_symbol
_atom_site_fract_x
_atom_site_fract_y
_atom_site_fract_z
_atom_site_U_iso_or_equiv
_atom_site_adp_type
_atom_site_occupancy
_atom_site_symmetry_multiplicity
_atom_site_calc_flag
_atom_site_refinement_flags
Cu1 Cu 0.09886(4) 0.86848(7) 0.34970(3) 0.0459(2) Uani 1 1 d .
Cu2 Cu 0.13838(5) 1.00562(9) 0.13376(3) 0.0595(3) Uani 1 1 d .
S1 S 0.03112(8) 1.00206(16) 0.08390(6) 0.0472(4) Uani 1 1 d .
S2 S 0.32713(9) 0.73497(16) 0.07235(7) 0.0529(4) Uani 1 1 d .
C1 C 0.2780(3) 0.8547(6) 0.3880(2) 0.0501(16) Uani 1 1 d .
H1 H 0.2858 0.7972 0.3612 0.060 Uiso 1 1 calc R
C2 C 0.3377(3) 0.8874(7) 0.4173(3) 0.0535(17) Uani 1 1 d .
H2 H 0.3844 0.8534 0.4108 0.064 Uiso 1 1 calc R
C3 C 0.3255(4) 0.9745(7) 0.4574(3) 0.067(2) Uani 1 1 d .
H3 H 0.3638 1.0002 0.4788 0.080 Uiso 1 1 calc R
C4 C 0.2536(4) 1.0215(7) 0.4642(2) 0.0536(17) Uani 1 1 d .
H4 H 0.2432 1.0798 0.4903 0.064 Uiso 1 1 calc R
C5 C 0.1990(3) 0.9809(6) 0.4322(2) 0.0475(16) Uani 1 1 d .
C6 C 0.1224(3) 1.0278(5) 0.4368(2) 0.0342(13) Uani 1 1 d .
C7 C 0.0199(3) 1.1273(6) 0.4634(2) 0.0419(14) Uani 1 1 d .
C8 C -0.0328(4) 1.2002(6) 0.4865(2) 0.0525(17) Uani 1 1 d .
H8 H -0.0224 1.2532 0.5142 0.063 Uiso 1 1 calc R
C9 C -0.1019(4) 1.1909(6) 0.4665(3) 0.0573(18) Uani 1 1 d .
H9 H -0.1397 1.2384 0.4815 0.069 Uiso 1 1 calc R
C10 C -0.1183(4) 1.1146(6) 0.4250(2) 0.0500(16) Uani 1 1 d .
H10 H -0.1666 1.1125 0.4131 0.060 Uiso 1 1 calc R
C11 C -0.0660(3) 1.0415(6) 0.4006(2) 0.0444(15) Uani 1 1 d .
H11 H -0.0778 0.9902 0.3725 0.053 Uiso 1 1 calc R
C12 C 0.0064(3) 1.0476(6) 0.4201(2) 0.0440(15) Uani 1 1 d .
C13 C 0.1680(3) 0.6335(6) 0.3022(3) 0.0519(16) Uani 1 1 d .
H13 H 0.1652 0.5967 0.3346 0.062 Uiso 1 1 calc R
C14 C 0.1968(4) 0.5627(7) 0.2636(3) 0.0586(18) Uani 1 1 d .
H14 H 0.2142 0.4791 0.2695 0.070 Uiso 1 1 calc R
C15 C 0.1999(4) 0.6163(7) 0.2154(3) 0.0596(18) Uani 1 1 d .
H15 H 0.2186 0.5687 0.1882 0.072 Uiso 1 1 calc R
C16 C 0.1751(4) 0.7403(7) 0.2082(3) 0.0569(18) Uani 1 1 d .
H16 H 0.1767 0.7776 0.1759 0.068 Uiso 1 1 calc R
C17 C 0.1477(3) 0.8099(6) 0.2491(2) 0.0395(14) Uani 1 1 d .
C18 C 0.1236(3) 0.9457(6) 0.2484(2) 0.0387(14) Uani 1 1 d .
C19 C 0.0842(3) 1.1238(6) 0.2819(2) 0.0390(14) Uani 1 1 d .
C20 C 0.0565(3) 1.2244(6) 0.3121(2) 0.0436(15) Uani 1 1 d .
H20 H 0.0459 1.2120 0.3464 0.052 Uiso 1 1 calc R
C21 C 0.0457(3) 1.3426(6) 0.2889(2) 0.0497(16) Uani 1 1 d .
H21 H 0.0279 1.4118 0.3081 0.060 Uiso 1 1 calc R
C22 C 0.0610(3) 1.3609(6) 0.2371(2) 0.0476(16) Uani 1 1 d .
H22 H 0.0529 1.4421 0.2227 0.057 Uiso 1 1 calc R
C23 C 0.0873(3) 1.2634(6) 0.2074(2) 0.0477(15) Uani 1 1 d .
H23 H 0.0976 1.2768 0.1730 0.057 Uiso 1 1 calc R
C24 C 0.0981(3) 1.1441(6) 0.2297(2) 0.0397(14) Uani 1 1 d .
C25 C -0.0157(3) 1.1278(6) 0.1052(2) 0.0440(15) Uani 1 1 d .
C26 C 0.2658(3) 0.8409(6) 0.0919(2) 0.0395(14) Uani 1 1 d .
N1 N 0.2091(3) 0.8990(5) 0.3950(2) 0.0519(14) Uani 1 1 d .
N2 N 0.0698(3) 0.9885(5) 0.40504(18) 0.0453(12) Uani 1 1 d .
N3 N 0.0959(3) 1.1105(5) 0.47237(19) 0.0511(13) Uani 1 1 d .
H3A H 0.1210 1.1465 0.4963 0.061 Uiso 1 1 calc R
N4 N 0.1434(3) 0.7556(5) 0.29542(18) 0.0431(12) Uani 1 1 d .
N5 N 0.1013(3) 0.9965(4) 0.29305(17) 0.0397(11) Uani 1 1 d .
N6 N 0.1231(2) 1.0275(5) 0.20880(18) 0.0424(12) Uani 1 1 d .
N7 N 0.0499(3) 0.7163(5) 0.38202(19) 0.0541(14) Uani 1 1 d .
N8 N 0.2215(3) 0.9138(5) 0.10530(19) 0.0506(13) Uani 1 1 d .

loop_
_atom_site_aniso_label
_atom_site_aniso_U_11
_atom_site_aniso_U_22
_atom_site_aniso_U_33
_atom_site_aniso_U_23
_atom_site_aniso_U_13
_atom_site_aniso_U_12
Cu1 0.0635(5) 0.0421(4) 0.0322(4) -0.0022(3) 0.0055(4) -0.0053(4)
Cu2 0.0596(5) 0.0816(7) 0.0373(5) -0.0097(4) 0.0030(4) 0.0215(5)
S1 0.0452(9) 0.0492(10) 0.0472(10) -0.0096(8) 0.0001(7) 0.0028(8)
S2 0.0584(10) 0.0456(10) 0.0546(11) 0.0038(8) 0.0144(8) 0.0099(8)
C1 0.044(4) 0.059(4) 0.047(4) 0.006(3) 0.008(3) 0.007(3)
C2 0.036(3) 0.064(5) 0.060(5) 0.005(4) -0.003(3) -0.004(3)
C3 0.057(4) 0.077(5) 0.066(5) 0.010(4) -0.012(4) -0.021(4)
C4 0.055(4) 0.062(5) 0.043(4) -0.003(3) 0.001(3) 0.002(3)
C5 0.054(4) 0.045(4) 0.044(4) 0.009(3) 0.004(3) -0.012(3)
C6 0.039(3) 0.039(3) 0.025(3) 0.002(2) -0.003(2) -0.003(3)
C7 0.046(4) 0.047(4) 0.033(3) 0.007(3) -0.004(3) -0.007(3)
C8 0.070(5) 0.043(4) 0.045(4) 0.000(3) 0.010(4) -0.001(3)
C9 0.067(5) 0.047(4) 0.058(5) 0.009(3) 0.008(4) 0.005(3)
C10 0.056(4) 0.047(4) 0.047(4) 0.001(3) -0.002(3) 0.001(3)
C11 0.045(4) 0.048(4) 0.040(4) -0.003(3) -0.007(3) -0.001(3)
C12 0.051(4) 0.037(3) 0.044(4) 0.016(3) 0.011(3) 0.001(3)
C13 0.058(4) 0.050(4) 0.047(4) 0.000(3) 0.003(3) 0.001(3)
C14 0.058(4) 0.045(4) 0.073(5) 0.000(4) 0.008(4) 0.003(3)
C15 0.059(4) 0.059(5) 0.062(5) -0.014(4) 0.015(4) 0.005(4)
C16 0.071(4) 0.057(4) 0.043(4) -0.005(3) 0.014(3) 0.004(4)
C17 0.037(3) 0.038(3) 0.043(4) -0.003(3) 0.004(3) -0.003(3)
C18 0.038(3) 0.048(4) 0.030(3) -0.005(3) -0.001(3) -0.003(3)
C19 0.040(3) 0.037(3) 0.039(3) 0.002(3) -0.001(3) -0.003(3)
C20 0.054(4) 0.041(4) 0.036(3) -0.006(3) 0.003(3) -0.004(3)
C21 0.056(4) 0.040(4) 0.053(4) -0.012(3) 0.007(3) 0.002(3)
C22 0.048(4) 0.044(4) 0.051(4) 0.006(3) 0.000(3) 0.003(3)
C23 0.057(4) 0.050(4) 0.037(4) 0.007(3) 0.005(3) 0.005(3)
C24 0.041(3) 0.047(4) 0.031(3) -0.001(3) 0.002(3) -0.005(3)
C25 0.053(4) 0.045(4) 0.034(3) 0.001(3) -0.004(3) 0.004(3)
C26 0.042(3) 0.037(4) 0.039(3) 0.009(3) 0.007(3) -0.002(3)
N1 0.062(4) 0.051(3) 0.043(3) 0.002(3) 0.003(3) 0.005(3)
N2 0.050(3) 0.048(3) 0.038(3) 0.004(2) 0.004(2) -0.002(3)
N3 0.064(4) 0.049(3) 0.041(3) -0.003(3) -0.003(3) -0.008(3)
N4 0.053(3) 0.039(3) 0.037(3) -0.001(2) 0.002(2) -0.001(3)
N5 0.050(3) 0.041(3) 0.028(3) -0.004(2) 0.002(2) -0.004(2)
N6 0.043(3) 0.051(3) 0.033(3) -0.001(2) 0.001(2) 0.001(2)
N7 0.072(4) 0.050(3) 0.040(3) -0.003(3) 0.002(3) -0.006(3)
N8 0.053(3) 0.053(3) 0.045(3) 0.005(3) 0.010(3) 0.005(3)

loop_
_atom_type_symbol
_atom_type_description
_atom_type_scat_dispersion_real
_atom_type_scat_dispersion_imag
_atom_type_scat_source
C C 0.0033 0.0016 'International Tables Vol C Tables 4.2.6.8 and 6.1.1.4'
H H 0.0000 0.0000 'International Tables Vol C Tables 4.2.6.8 and 6.1.1.4'
N N 0.0061 0.0033 'International Tables Vol C Tables 4.2.6.8 and 6.1.1.4'
S S 0.1246 0.1234 'International Tables Vol C Tables 4.2.6.8 and 6.1.1.4'
Cu Cu 0.3201 1.2651 'International Tables Vol C Tables 4.2.6.8 and 6.1.1.4'

loop_
_geom_angle_atom_site_label_1
_geom_angle_atom_site_label_2
_geom_angle_atom_site_label_3
_geom_angle
_geom_angle_site_symmetry_1
N2 Cu1 N5 97.96(19) .
N2 Cu1 N7 93.6(2) .
N5 Cu1 N7 148.3(2) .
N2 Cu1 N4 171.6(2) .
N5 Cu1 N4 81.15(19) .
N7 Cu1 N4 91.4(2) .
N2 Cu1 N1 76.76(19) .
N5 Cu1 N1 105.68(18) .
N7 Cu1 N1 105.6(2) .
N4 Cu1 N1 95.43(19) .
N8 Cu2 N6 123.0(2) .
N8 Cu2 S1 115.07(16) .
N6 Cu2 S1 115.86(14) .
C25 S1 Cu2 103.1(2) .
N1 C1 C2 125.2(6) .
N1 C1 H1 117.4 .
C2 C1 H1 117.4 .
C1 C2 C3 117.0(6) .
C1 C2 H2 121.5 .
C3 C2 H2 121.5 .
C4 C3 C2 117.7(6) .
C4 C3 H3 121.1 .
C2 C3 H3 121.1 .
C5 C4 C3 119.3(6) .
C5 C4 H4 120.4 .
C3 C4 H4 120.4 .
N1 C5 C4 124.0(6) .
N1 C5 C6 114.0(6) .
C4 C5 C6 122.1(6) .
N2 C6 N3 111.7(5) .
N2 C6 C5 121.6(5) .
N3 C6 C5 126.7(5) .
C8 C7 N3 133.0(6) .
C8 C7 C12 123.7(6) .
N3 C7 C12 103.3(5) .
C7 C8 C9 115.9(6) .
C7 C8 H8 122.1 .
C9 C8 H8 122.1 .
C8 C9 C10 122.9(7) .
C8 C9 H9 118.5 .
C10 C9 H9 118.5 .
C11 C10 C9 122.4(6) .
C11 C10 H10 118.8 .
C9 C10 H10 118.8 .
C10 C11 C12 116.7(6) .
C10 C11 H11 121.6 .
C12 C11 H11 121.6 .
N2 C12 C11 131.5(6) .
N2 C12 C7 110.2(5) .
C11 C12 C7 118.3(6) .
N4 C13 C14 122.2(6) .
N4 C13 H13 118.9 .
C14 C13 H13 118.9 .
C13 C14 C15 119.0(6) .
C13 C14 H14 120.5 .
C15 C14 H14 120.5 .
C16 C15 C14 119.2(6) .
C16 C15 H15 120.4 .
C14 C15 H15 120.4 .
C15 C16 C17 119.7(7) .
C15 C16 H16 120.1 .
C17 C16 H16 120.1 .
N4 C17 C16 120.5(6) .
N4 C17 C18 113.0(5) .
C16 C17 C18 126.4(6) .
N6 C18 N5 115.4(5) .
N6 C18 C17 127.7(5) .
N5 C18 C17 116.9(5) .
N5 C19 C20 131.9(5) .
N5 C19 C24 107.8(5) .
C20 C19 C24 120.3(5) .
C21 C20 C19 117.3(6) .
C21 C20 H20 121.3 .
C19 C20 H20 121.3 .
C20 C21 C22 121.3(6) .
C20 C21 H21 119.3 .
C22 C21 H21 119.3 .
C23 C22 C21 121.8(6) .
C23 C22 H22 119.1 .
C21 C22 H22 119.1 .
C22 C23 C24 117.8(6) .
C22 C23 H23 121.1 .
C24 C23 H23 121.1 .
C23 C24 N6 130.4(5) .
C23 C24 C19 121.4(6) .
N6 C24 C19 108.2(5) .
N7 C25 S1 177.0(6) 3
N8 C26 S2 178.5(6) .
C5 N1 C1 116.9(6) .
C5 N1 Cu1 110.3(4) .
C1 N1 Cu1 132.7(4) .
C6 N2 C12 106.8(5) .
C6 N2 Cu1 117.4(4) .
C12 N2 Cu1 135.9(4) .
C6 N3 C7 108.1(5) .
C6 N3 H3A 126.0 .
C7 N3 H3A 126.0 .
C17 N4 C13 119.4(5) .
C17 N4 Cu1 115.1(4) .
C13 N4 Cu1 125.5(4) .
C18 N5 C19 104.7(5) .
C18 N5 Cu1 113.5(4) .
C19 N5 Cu1 141.7(4) .
C18 N6 C24 103.9(5) .
C18 N6 Cu2 133.8(4) .
C24 N6 Cu2 121.9(4) .
C25 N7 Cu1 170.7(5) 3_545
C26 N8 Cu2 168.6(5) .

loop_
_geom_bond_atom_site_label_1
_geom_bond_atom_site_label_2
_geom_bond_distance
_geom_bond_site_symmetry_2
Cu1 N2 1.978(5) .
Cu1 N5 1.987(5) .
Cu1 N7 1.991(6) .
Cu1 N4 2.006(5) .
Cu1 N1 2.343(5) .
Cu2 N8 1.928(5) .
Cu2 N6 1.999(5) .
Cu2 S1 2.3411(18) .
S1 C25 1.645(7) .
S2 C26 1.639(6) .
C1 N1 1.340(7) .
C1 C2 1.368(8) .
C1 H1 0.9300 .
C2 C3 1.399(9) .
C2 H2 0.9300 .
C3 C4 1.400(9) .
C3 H3 0.9300 .
C4 C5 1.362(9) .
C4 H4 0.9300 .
C5 N1 1.303(8) .
C5 C6 1.473(8) .
C6 N2 1.327(7) .
C6 N3 1.352(7) .
C7 C8 1.357(8) .
C7 N3 1.406(7) .
C7 C12 1.422(8) .
C8 C9 1.358(9) .
C8 H8 0.9300 .
C9 C10 1.374(9) .
C9 H9 0.9300 .
C10 C11 1.368(8) .
C10 H10 0.9300 .
C11 C12 1.409(8) .
C11 H11 0.9300 .
C12 N2 1.358(7) .
C13 N4 1.347(7) .
C13 C14 1.352(9) .
C13 H13 0.9300 .
C14 C15 1.381(9) .
C14 H14 0.9300 .
C15 C16 1.368(9) .
C15 H15 0.9300 .
C16 C17 1.382(8) .
C16 H16 0.9300 .
C17 N4 1.340(7) .
C17 C18 1.466(8) .
C18 N6 1.338(7) .
C18 N5 1.343(7) .
C19 N5 1.379(7) .
C19 C20 1.397(8) .
C19 C24 1.408(8) .
C20 C21 1.375(8) .
C20 H20 0.9300 .
C21 C22 1.398(8) .
C21 H21 0.9300 .
C22 C23 1.359(8) .
C22 H22 0.9300 .
C23 C24 1.376(8) .
C23 H23 0.9300 .
C24 N6 1.395(7) .
C25 N7 1.153(7) 3
C26 N8 1.154(7) .
N3 H3A 0.8600 .
N7 C25 1.153(7) 3_545

loop_
_geom_hbond_atom_site_label_D
_geom_hbond_atom_site_label_H
_geom_hbond_atom_site_label_A
_geom_hbond_distance_DH
_geom_hbond_distance_HA
_geom_hbond_distance_DA
_geom_hbond_angle_DHA
_geom_hbond_site_symmetry_A
N3 H3A S2 0.86 2.52 3.369(5) 169.8 2_575
